data_4084715
loop_
_publ_author_name
'Schmid, Matthias'
'Guillaume, Sophie M.'
'Roesky, Peter W.'

_publ_contact_author
;
      Prof. Dr. Peter W. Roesky
      Karlsruher Institut fuer Technologie (KIT), CS
      Institut fuer Anorganische Chemie (AOC)
      Lehrstuhl fuer Anorganische Funktionsmaterialien
      Engesserstr. 15, Geb. 30.45
      76131 Karlsruhe 
      Bundesrepublik Deutschland
;
_publ_section_title
;
 \b-Diketiminate Rare Earth Borohydride Complexes: Synthesis, Structure,
 and Catalytic Activity in the Ring-Opening Polymerization of
 \e-Caprolactone and Trimethylene Carbonate
;
_journal_issue 19
_journal_name_full Organometallics
_journal_page_first 5392
_journal_paper_doi 10.1021/om500708x
_journal_volume 33
_journal_year 2014
_chemical_formula_moiety 'C37 H61 B Eu N2 O2'
_chemical_formula_sum 'C37 H61 B Eu N2 O2'
_chemical_formula_weight 728.64
_space_group_crystal_system triclinic
_space_group_IT_number 2
_space_group_name_Hall '-P 1'
_space_group_name_H-M_alt 'P -1'
_symmetry_space_group_name_Hall '-P 1'
_symmetry_space_group_name_H-M 'P -1'
_atom_sites_solution_hydrogens mixed
_audit_creation_date 2014-08-25
_audit_creation_method
;
Olex2 1.2
(compiled 2014.07.22 svn.r2960 for OlexSys, GUI svn.r4862)
;
_cell_angle_alpha 76.231(4)
_cell_angle_beta 84.663(4)
_cell_angle_gamma 85.552(4)
_cell_formula_units_Z 2
_cell_length_a 8.8497(4)
_cell_length_b 12.4662(6)
_cell_length_c 17.8524(9)
_cell_measurement_reflns_used 12074
_cell_measurement_temperature 200
_cell_measurement_theta_max 27.07
_cell_measurement_theta_min 1.68
_cell_volume 1901.49(16)
_computing_cell_refinement 'STOE X-AREA, PLATON (A.L.Spek, 2005)'
_computing_data_collection 'STOE X-AREA'
_computing_data_reduction 'STOE X-RED & LANA, PLATON (A.L.Spek, 2005)'
_computing_molecular_graphics 'Diamond 2/3, Olex2 (Dolomanov et al., 2009)'
_computing_publication_material 'MS Word, Olex2 (Dolomanov et al., 2009)'
_computing_structure_refinement 'SHELXL (Sheldrick, 2008)'
_computing_structure_solution 'SHELXS (Sheldrick, 2008)'
_diffrn_ambient_temperature 200
_diffrn_detector 'image plate (34cm diameter)'
_diffrn_detector_area_resol_mean 6.67
_diffrn_detector_type STOE
_diffrn_measured_fraction_theta_full 0.985
_diffrn_measured_fraction_theta_max 0.983
_diffrn_measurement_device '2-circle goniometer'
_diffrn_measurement_device_type 'STOE IPDS 2'
_diffrn_measurement_method 'rotation method'
_diffrn_radiation_collimation '0.5mm monocapillary'
_diffrn_radiation_monochromator 'plane graphite'
_diffrn_radiation_type MoK\a
_diffrn_radiation_wavelength 0.71073
_diffrn_reflns_av_R_equivalents 0.0944
_diffrn_reflns_av_unetI/netI 0.1002
_diffrn_reflns_Laue_measured_fraction_full 0.985
_diffrn_reflns_Laue_measured_fraction_max 0.983
_diffrn_reflns_limit_h_max 9
_diffrn_reflns_limit_h_min -10
_diffrn_reflns_limit_k_max 15
_diffrn_reflns_limit_k_min -13
_diffrn_reflns_limit_l_max 22
_diffrn_reflns_limit_l_min -22
_diffrn_reflns_number 16335
_diffrn_reflns_point_group_measured_fraction_full 0.985
_diffrn_reflns_point_group_measured_fraction_max 0.983
_diffrn_reflns_theta_full 25.242
_diffrn_reflns_theta_max 25.999
_diffrn_reflns_theta_min 1.685
_diffrn_source 'sealed tube, 12x0.4mm long-fine focus'
_exptl_absorpt_coefficient_mu 1.680
_exptl_absorpt_correction_T_max 0.9381
_exptl_absorpt_correction_T_min 0.6032
_exptl_absorpt_correction_type integration
_exptl_absorpt_process_details 'STOE X-Red & X-Shape'
_exptl_crystal_colour yellow
_exptl_crystal_colour_primary yellow
_exptl_crystal_density_diffrn 1.273
_exptl_crystal_description prism
_exptl_crystal_F_000 762
_exptl_crystal_size_max 0.569
_exptl_crystal_size_mid 0.242
_exptl_crystal_size_min 0.038
_refine_diff_density_max 1.509
_refine_diff_density_min -1.518
_refine_diff_density_rms 0.118
_refine_ls_extinction_method none
_refine_ls_goodness_of_fit_ref 0.919
_refine_ls_hydrogen_treatment mixed
_refine_ls_matrix_type full
_refine_ls_number_parameters 622
_refine_ls_number_reflns 7347
_refine_ls_number_restraints 50
_refine_ls_restrained_S_all 0.919
_refine_ls_R_factor_all 0.0731
_refine_ls_R_factor_gt 0.0475
_refine_ls_shift/su_max 0.001
_refine_ls_shift/su_mean 0.000
_refine_ls_structure_factor_coef Fsqd
_refine_ls_weighting_details 'w=1/[\s^2^(Fo^2^)+(0.0568P)^2^] where P=(Fo^2^+2Fc^2^)/3'
_refine_ls_weighting_scheme calc
_refine_ls_wR_factor_gt 0.1043
_refine_ls_wR_factor_ref 0.1150
_reflns_Friedel_coverage 0.000
_reflns_number_gt 5314
_reflns_number_total 7347
_reflns_threshold_expression 'I > 2\s(I)'
_cod_data_source_file om500708x_si_003.cif
_cod_data_source_block ms284
_cod_database_code 4084715
_shelxl_version_number 2014-3
_shelx_space_group_comment
;
The symmetry employed for this shelxl refinement is uniquely defined
by the following loop, which should always be used as a source of
symmetry information in preference to the above space-group names.
They are only intended as comments.
;
_olex2_refinement_description
;
1. Fixed Uiso
 At 1.2 times of:
  All C(H) groups, All C(H,H) groups
 At 1.5 times of:
  All C(H,H,H) groups
2. Restrained distances
 C34B-C35B
 1.48 with sigma of 0.002
 C36B-C35B
 1.48 with sigma of 0.002
3. Uiso/Uaniso restraints and constraints
C37A \\sim C36A \\sim C35A \\sim C34A: within 1.7A with sigma of 0.01 and sigma
for terminal atoms of 0.02
Uanis(C32A) \\sim Ueq: with sigma of 0.03 and sigma for terminal atoms of 0.06
Uanis(C31B) \\sim Ueq: with sigma of 0.03 and sigma for terminal atoms of 0.06
Uanis(C32B) \\sim Ueq: with sigma of 0.03 and sigma for terminal atoms of 0.06
Uanis(C35B) \\sim Ueq: with sigma of 0.03 and sigma for terminal atoms of 0.06
Uanis(C25B) \\sim Ueq: with sigma of 0.03 and sigma for terminal atoms of 0.06
4. Others
 Fixed Sof: C6B(0.5) C7B(0.5) C8B(0.5) H8B(0.5) C9B(0.5) H9B(0.5) C10B(0.5)
 H10B(0.5) C11B(0.5) C12A(0.5) H12A(0.5) C12B(0.5) H12B(0.5) C13A(0.5)
 H13A(0.5) H13B(0.5) H13C(0.5) C13B(0.5) H13D(0.5) H13E(0.5) H13F(0.5)
 C14A(0.5) H14A(0.5) H14B(0.5) H14C(0.5) C14B(0.5) H14D(0.5) H14E(0.5)
 H14F(0.5) C15B(0.5) H15B(0.5) C15A(0.5) H15A(0.5) C16B(0.5) H16A(0.5)
 H16B(0.5) H16C(0.5) C16A(0.5) H16D(0.5) H16E(0.5) H16F(0.5) C17A(0.66667)
 H17A(0.66667) H17B(0.66667) H17C(0.66667) C17B(0.33333) H17D(0.33333)
 H17E(0.33333) H17F(0.33333) H24(0.5) H24A(0.5) C25A(0.5) H25A(0.5) H25B(0.5)
 H25C(0.5) C25B(0.5) H25D(0.5) H25E(0.5) H25F(0.5) C26B(0.5) H26A(0.5)
 H26B(0.5) H26C(0.5) C26A(0.5) H26D(0.5) H26E(0.5) H26F(0.5) C27A(0.5)
 H27A(0.5) C27B(0.5) H27B(0.5) C28A(0.5) H28A(0.5) H28B(0.5) H28C(0.5)
 C28B(0.5) H28D(0.5) H28E(0.5) H28F(0.5) C29A(0.5) H29A(0.5) H29B(0.5)
 H29C(0.5) C29B(0.5) H29D(0.5) H29E(0.5) H29F(0.5) C30A(0.5) H30A(0.5)
 H30B(0.5) C30B(0.5) H30C(0.5) H30D(0.5) C31A(0.5) H31A(0.5) H31B(0.5)
 C32A(0.5) H32A(0.5) H32B(0.5) C31B(0.5) H31C(0.5) H31D(0.5) C32B(0.5)
 H32C(0.5) H32D(0.5) C33A(0.5) H33A(0.5) H33B(0.5) C33B(0.5) H33C(0.5)
 H33D(0.5) C34A(0.6) H34A(0.6) H34B(0.6) C35B(0.4) H35A(0.4) H35B(0.4)
 C35A(0.6) H35C(0.6) H35D(0.6) C37A(0.6) H37A(0.6) H37B(0.6) C34B(0.4)
 H34C(0.4) H34D(0.4) C36A(0.6) H36A(0.6) H36B(0.6) C36B(0.4) H36C(0.4)
 H36D(0.4) C37B(0.4) H37C(0.4) H37D(0.4) C6A(0.5) C7A(0.5) C8A(0.5) H8A(0.5)
 C9A(0.5) H9A(0.5) C10A(0.5) H10A(0.5) C11A(0.5)
5.a Ternary CH refined with riding coordinates:
 C12A(H12A), C12B(H12B), C15B(H15B), C15A(H15A), C24(H24), C24(H24A),
 C27A(H27A), C27B(H27B)
5.b Secondary CH2 refined with riding coordinates:
 C30A(H30A,H30B), C30B(H30C,H30D), C31A(H31A,H31B), C32A(H32A,H32B), C31B(H31C,
 H31D), C32B(H32C,H32D), C33A(H33A,H33B), C33B(H33C,H33D), C34A(H34A,H34B),
 C35B(H35A,H35B), C35A(H35C,H35D), C37A(H37A,H37B), C34B(H34C,H34D), C36A(H36A,
 H36B), C36B(H36C,H36D), C37B(H37C,H37D)
5.c Me refined with riding coordinates:
 C28B(H28D,H28E,H28F)
5.d Aromatic/amide H refined with riding coordinates:
 C3(H3), C8B(H8B), C9B(H9B), C10B(H10B), C20(H20), C21(H21), C22(H22),
 C8A(H8A), C9A(H9A), C10A(H10A)
5.e Fitted hexagon refined as free rotating group:
 C6B(C7B,C8B,C9B,C10B,C11B), C6A(C7A,C8A,C9A,C10A,C11A)
5.f Idealised Me refined as rotating group:
 C1(H1A,H1B,H1C), C5(H5A,H5B,H5C), C13A(H13A,H13B,H13C), C13B(H13D,H13E,H13F),
 C14A(H14A,H14B,H14C), C14B(H14D,H14E,H14F), C16B(H16A,H16B,H16C), C16A(H16D,
 H16E,H16F), C17A(H17A,H17B,H17C), C17B(H17D,H17E,H17F), C25A(H25A,H25B,H25C),
 C25B(H25D,H25E,H25F), C26B(H26A,H26B,H26C), C26A(H26D,H26E,H26F), C28A(H28A,
 H28B,H28C), C29A(H29A,H29B,H29C), C29B(H29D,H29E,H29F)
;
_olex2_submission_special_instructions 'No special instructions were received'

loop_
_space_group_symop_operation_xyz
'x, y, z'
'-x, -y, -z'

loop_
_atom_site_label
_atom_site_type_symbol
_atom_site_fract_x
_atom_site_fract_y
_atom_site_fract_z
_atom_site_U_iso_or_equiv
_atom_site_adp_type
_atom_site_occupancy
_atom_site_site_symmetry_order
_atom_site_calc_flag
_atom_site_refinement_flags_posn
_atom_site_refinement_flags_adp
_atom_site_refinement_flags_occupancy
_atom_site_disorder_assembly
_atom_site_disorder_group
Eu Eu 0.97289(4) 0.81845(3) 0.70394(2) 0.04360(11) Uani 1 1 d . . . . .
O1 O 0.7737(5) 0.9795(4) 0.6671(3) 0.0650(12) Uani 1 1 d . . . . .
O2 O 0.8151(5) 0.7677(4) 0.6048(3) 0.0647(12) Uani 1 1 d . . . . .
N1 N 0.9503(5) 0.8370(4) 0.8418(2) 0.0393(10) Uani 1 1 d . . . . .
N2 N 0.9850(5) 0.6213(4) 0.7814(2) 0.0418(10) Uani 1 1 d . . . . .
C1 C 1.0672(7) 0.8057(5) 0.9664(3) 0.0506(14) Uani 1 1 d . . . . .
H1A H 1.0679 0.8866 0.9550 0.076 Uiso 1 1 calc GR . . . .
H1B H 1.1665 0.7733 0.9830 0.076 Uiso 1 1 calc GR . . . .
H1C H 0.9882 0.7805 1.0078 0.076 Uiso 1 1 calc GR . . . .
C2 C 1.0345(6) 0.7697(5) 0.8940(3) 0.0403(12) Uani 1 1 d . . . . .
C3 C 1.0945(6) 0.6643(5) 0.8901(3) 0.0471(14) Uani 1 1 d . . . . .
H3 H 1.1727 0.6363 0.9238 0.056 Uiso 1 1 calc R . . . .
C4 C 1.0603(6) 0.5915(5) 0.8453(3) 0.0453(13) Uani 1 1 d . . . . .
C5 C 1.1143(8) 0.4706(5) 0.8751(4) 0.0609(17) Uani 1 1 d . . . . .
H5A H 1.0267 0.4243 0.8861 0.091 Uiso 1 1 calc GR . . . .
H5B H 1.1658 0.4629 0.9225 0.091 Uiso 1 1 calc GR . . . .
H5C H 1.1852 0.4470 0.8357 0.091 Uiso 1 1 calc GR . . . .
C6B C 0.859(2) 0.9250(15) 0.8620(15) 0.043(7) Uani 0.5 1 d . . P A 2
C7B C 0.9196(18) 1.0285(19) 0.8419(15) 0.046(6) Uani 0.5 1 d G . P A 2
C8B C 0.835(2) 1.1197(14) 0.8588(12) 0.036(4) Uani 0.5 1 d G . P A 2
H8B H 0.8764 1.1905 0.8451 0.043 Uiso 0.5 1 calc R . P A 2
C9B C 0.690(2) 1.1074(11) 0.8958(10) 0.047(5) Uani 0.5 1 d G . P A 2
H9B H 0.6322 1.1697 0.9073 0.057 Uiso 0.5 1 calc R . P A 2
C10B C 0.6295(17) 1.0039(14) 0.9159(11) 0.054(5) Uani 0.5 1 d G . P A 2
H10B H 0.5303 0.9954 0.9411 0.065 Uiso 0.5 1 calc R . P A 2
C11B C 0.714(2) 0.9127(11) 0.8990(13) 0.045(5) Uani 0.5 1 d G . P A 2
C12A C 1.124(3) 1.036(2) 0.8200(15) 0.043(5) Uani 0.5 1 d . . P A 1
H12A H 1.1643 0.9591 0.8198 0.052 Uiso 0.5 1 calc R . P A 1
C12B C 1.087(3) 1.059(2) 0.8023(18) 0.051(6) Uani 0.5 1 d . . P A 2
H12B H 1.1421 0.9872 0.7978 0.062 Uiso 0.5 1 calc R . P A 2
C13A C 1.215(2) 1.0838(17) 0.8746(12) 0.052(4) Uani 0.5 1 d . . P A 1
H13A H 1.3244 1.0778 0.8590 0.078 Uiso 0.5 1 calc GR . P A 1
H13B H 1.1963 1.0418 0.9280 0.078 Uiso 0.5 1 calc GR . P A 1
H13C H 1.1829 1.1617 0.8709 0.078 Uiso 0.5 1 calc GR . P A 1
C13B C 1.176(3) 1.108(2) 0.8513(15) 0.070(6) Uani 0.5 1 d . . P A 2
H13D H 1.1247 1.1780 0.8585 0.106 Uiso 0.5 1 calc GR . P A 2
H13E H 1.2781 1.1227 0.8257 0.106 Uiso 0.5 1 calc GR . P A 2
H13F H 1.1852 1.0569 0.9018 0.106 Uiso 0.5 1 calc GR . P A 2
C14A C 1.153(2) 1.1126(16) 0.7378(10) 0.063(4) Uani 0.5 1 d . . P A 1
H14A H 1.0922 1.1824 0.7345 0.094 Uiso 0.5 1 calc GR . P A 1
H14B H 1.1240 1.0757 0.6990 0.094 Uiso 0.5 1 calc GR . P A 1
H14C H 1.2611 1.1276 0.7281 0.094 Uiso 0.5 1 calc GR . P A 1
C14B C 1.077(2) 1.1274(16) 0.7218(11) 0.065(4) Uani 0.5 1 d . . P A 2
H14D H 1.0458 1.0820 0.6887 0.098 Uiso 0.5 1 calc GR . P A 2
H14E H 1.1773 1.1553 0.7018 0.098 Uiso 0.5 1 calc GR . P A 2
H14F H 1.0030 1.1898 0.7220 0.098 Uiso 0.5 1 calc GR . P A 2
C15B C 0.649(3) 0.7984(16) 0.9216(13) 0.049(5) Uani 0.5 1 d . . P A 2
H15B H 0.7273 0.7469 0.9022 0.059 Uiso 0.5 1 calc R . P A 2
C15A C 0.638(2) 0.8363(15) 0.8954(13) 0.046(4) Uani 0.5 1 d . . P A 1
H15A H 0.6781 0.7960 0.8549 0.055 Uiso 0.5 1 calc R . P A 1
C16B C 0.629(3) 0.756(2) 1.0088(14) 0.084(7) Uani 0.5 1 d . . P A 2
H16A H 0.7287 0.7436 1.0301 0.127 Uiso 0.5 1 calc GR . P A 2
H16B H 0.5780 0.6861 1.0211 0.127 Uiso 0.5 1 calc GR . P A 2
H16C H 0.5671 0.8106 1.0315 0.127 Uiso 0.5 1 calc GR . P A 2
C16A C 0.668(2) 0.757(2) 0.9745(15) 0.068(6) Uani 0.5 1 d . . P A 1
H16D H 0.6397 0.7960 1.0160 0.102 Uiso 0.5 1 calc GR . P A 1
H16E H 0.7766 0.7338 0.9751 0.102 Uiso 0.5 1 calc GR . P A 1
H16F H 0.6081 0.6923 0.9825 0.102 Uiso 0.5 1 calc GR . P A 1
C17A C 0.4659(14) 0.8473(15) 0.8930(11) 0.080(4) Uani 0.6667 1 d . . P A 1
H17A H 0.4258 0.7735 0.9050 0.120 Uiso 0.6667 1 calc GR . P A 1
H17B H 0.4396 0.8875 0.8413 0.120 Uiso 0.6667 1 calc GR . P A 1
H17C H 0.4214 0.8879 0.9312 0.120 Uiso 0.6667 1 calc GR . P A 1
C17B C 0.510(3) 0.795(2) 0.883(2) 0.085(9) Uani 0.3333 1 d . . P A 2
H17D H 0.4407 0.8585 0.8879 0.128 Uiso 0.3333 1 calc GR . P A 2
H17E H 0.4600 0.7264 0.9068 0.128 Uiso 0.3333 1 calc GR . P A 2
H17F H 0.5367 0.7979 0.8278 0.128 Uiso 0.3333 1 calc GR . P A 2
C18 C 0.9348(7) 0.5380(5) 0.7483(3) 0.0480(14) Uani 1 1 d . . . . .
C19 C 0.7860(7) 0.4992(5) 0.7717(4) 0.0506(14) Uani 1 1 d . . . . .
C20 C 0.7334(8) 0.4242(6) 0.7354(5) 0.069(2) Uani 1 1 d . . . . .
H20 H 0.6359 0.3963 0.7518 0.083 Uiso 1 1 calc R . . . .
C21 C 0.8167(11) 0.3898(6) 0.6773(5) 0.083(3) Uani 1 1 d . . . . .
H21 H 0.7767 0.3395 0.6529 0.100 Uiso 1 1 calc R . . . .
C22 C 0.9603(11) 0.4277(6) 0.6533(5) 0.080(2) Uani 1 1 d . . . . .
H22 H 1.0181 0.4029 0.6125 0.096 Uiso 1 1 calc R . . . .
C23 C 1.0208(8) 0.5012(6) 0.6881(4) 0.0635(17) Uani 1 1 d . . . . .
C24 C 0.6877(7) 0.5394(6) 0.8349(4) 0.0625(17) Uani 1 1 d . . . . .
H24 H 0.7073 0.6188 0.8300 0.075 Uiso 0.5 1 calc R . P B 1
H24A H 0.7484 0.5926 0.8517 0.075 Uiso 0.5 1 calc R . P C 2
C25A C 0.724(2) 0.4791(19) 0.9102(11) 0.071(5) Uani 0.5 1 d . . P D 1
H25A H 0.6944 0.4027 0.9186 0.107 Uiso 0.5 1 calc GR . P D 1
H25B H 0.6686 0.5140 0.9492 0.107 Uiso 0.5 1 calc GR . P D 1
H25C H 0.8334 0.4793 0.9145 0.107 Uiso 0.5 1 calc GR . P D 1
C25B C 0.652(2) 0.443(2) 0.9098(13) 0.102(9) Uani 0.5 1 d . U P D 2
H25D H 0.5703 0.4002 0.9006 0.153 Uiso 0.5 1 calc GR . P D 2
H25E H 0.6211 0.4751 0.9542 0.153 Uiso 0.5 1 calc GR . P D 2
H25F H 0.7438 0.3940 0.9205 0.153 Uiso 0.5 1 calc GR . P D 2
C26B C 0.541(3) 0.5994(18) 0.8131(16) 0.089(7) Uani 0.5 1 d . . P D 2
H26A H 0.5607 0.6712 0.7781 0.133 Uiso 0.5 1 calc GR . P D 2
H26B H 0.4808 0.6108 0.8597 0.133 Uiso 0.5 1 calc GR . P D 2
H26C H 0.4853 0.5558 0.7870 0.133 Uiso 0.5 1 calc GR . P D 2
C26A C 0.518(2) 0.5337(19) 0.8175(12) 0.077(5) Uani 0.5 1 d . . P D 1
H26D H 0.5017 0.5781 0.7654 0.116 Uiso 0.5 1 calc GR . P D 1
H26E H 0.4501 0.5628 0.8555 0.116 Uiso 0.5 1 calc GR . P D 1
H26F H 0.4969 0.4566 0.8208 0.116 Uiso 0.5 1 calc GR . P D 1
C27A C 1.201(3) 0.524(2) 0.670(2) 0.058(6) Uani 0.5 1 d . . P E 1
H27A H 1.2236 0.5734 0.7043 0.070 Uiso 0.5 1 calc R . P E 1
C27B C 1.161(3) 0.548(2) 0.6531(17) 0.053(5) Uani 0.5 1 d . . P E 2
H27B H 1.1858 0.6082 0.6776 0.064 Uiso 0.5 1 calc R . P E 2
C28A C 1.309(5) 0.430(4) 0.685(3) 0.086(12) Uani 0.5 1 d . . P E 1
H28A H 1.2911 0.3882 0.7389 0.130 Uiso 0.5 1 calc GR . P E 1
H28B H 1.4126 0.4559 0.6771 0.130 Uiso 0.5 1 calc GR . P E 1
H28C H 1.2971 0.3825 0.6500 0.130 Uiso 0.5 1 calc GR . P E 1
C28B C 1.283(5) 0.446(4) 0.672(3) 0.095(14) Uani 0.5 1 d . . P E 2
H28D H 1.3837 0.4696 0.6506 0.142 Uiso 0.5 1 calc R . P E 2
H28E H 1.2833 0.4190 0.7285 0.142 Uiso 0.5 1 calc R . P E 2
H28F H 1.2552 0.3866 0.6496 0.142 Uiso 0.5 1 calc R . P E 2
C29A C 1.221(3) 0.594(3) 0.5852(15) 0.080(7) Uani 0.5 1 d . . P E 1
H29A H 1.2037 0.5485 0.5495 0.120 Uiso 0.5 1 calc GR . P E 1
H29B H 1.3247 0.6198 0.5745 0.120 Uiso 0.5 1 calc GR . P E 1
H29C H 1.1479 0.6582 0.5783 0.120 Uiso 0.5 1 calc GR . P E 1
C29B C 1.171(3) 0.590(3) 0.5623(17) 0.082(7) Uani 0.5 1 d . . P E 2
H29D H 1.1377 0.5322 0.5394 0.123 Uiso 0.5 1 calc GR . P E 2
H29E H 1.2765 0.6053 0.5431 0.123 Uiso 0.5 1 calc GR . P E 2
H29F H 1.1056 0.6570 0.5479 0.123 Uiso 0.5 1 calc GR . P E 2
C30A C 0.788(2) 1.0381(15) 0.5875(9) 0.087(5) Uani 0.5 1 d . . P F 2
H30A H 0.7386 0.9993 0.5549 0.105 Uiso 0.5 1 calc R . P F 2
H30B H 0.8967 1.0447 0.5687 0.105 Uiso 0.5 1 calc R . P F 2
C30B C 0.791(2) 1.0985(14) 0.6391(14) 0.102(7) Uani 0.5 1 d . . P F 1
H30C H 0.8680 1.1145 0.5945 0.122 Uiso 0.5 1 calc R . P F 1
H30D H 0.8192 1.1321 0.6804 0.122 Uiso 0.5 1 calc R . P F 1
C31A C 0.713(3) 1.1475(15) 0.5852(12) 0.071(5) Uani 0.5 1 d . . P F 2
H31A H 0.6554 1.1724 0.5386 0.085 Uiso 0.5 1 calc R . P F 2
H31B H 0.7887 1.2023 0.5843 0.085 Uiso 0.5 1 calc R . P F 2
C32A C 0.609(3) 1.135(2) 0.6562(16) 0.088(7) Uani 0.5 1 d . U P F 2
H32A H 0.6296 1.1900 0.6856 0.106 Uiso 0.5 1 calc R . P F 2
H32B H 0.5018 1.1488 0.6424 0.106 Uiso 0.5 1 calc R . P F 2
C31B C 0.631(4) 1.138(3) 0.6151(19) 0.110(13) Uani 0.5 1 d . U P F 1
H31C H 0.6088 1.2168 0.6171 0.132 Uiso 0.5 1 calc R . P F 1
H31D H 0.6190 1.1309 0.5620 0.132 Uiso 0.5 1 calc R . P F 1
C32B C 0.536(2) 1.072(2) 0.6674(17) 0.112(7) Uani 0.5 1 d . U P F 1
H32C H 0.4376 1.0689 0.6459 0.135 Uiso 0.5 1 calc R . P F 1
H32D H 0.5169 1.0983 0.7156 0.135 Uiso 0.5 1 calc R . P F 1
C33A C 0.632(2) 1.0233(18) 0.7031(10) 0.084(6) Uani 0.5 1 d . . P F 2
H33A H 0.5460 0.9781 0.7016 0.101 Uiso 0.5 1 calc R . P F 2
H33B H 0.6444 1.0241 0.7575 0.101 Uiso 0.5 1 calc R . P F 2
C33B C 0.621(2) 0.9603(17) 0.6819(12) 0.086(6) Uani 0.5 1 d . . P F 1
H33C H 0.5994 0.9194 0.7362 0.104 Uiso 0.5 1 calc R . P F 1
H33D H 0.5896 0.9159 0.6473 0.104 Uiso 0.5 1 calc R . P F 1
C34A C 0.831(2) 0.8412(17) 0.5269(8) 0.101(4) Uani 0.6 1 d . . P G 1
H34A H 0.7785 0.9144 0.5265 0.121 Uiso 0.6 1 calc R . P G 1
H34B H 0.9396 0.8518 0.5097 0.121 Uiso 0.6 1 calc R . P G 1
C35B C 0.727(2) 0.689(2) 0.5116(15) 0.100(10) Uani 0.4 1 d D U P G 2
H35A H 0.6890 0.7274 0.4610 0.120 Uiso 0.4 1 calc R . P G 2
H35B H 0.7581 0.6116 0.5112 0.120 Uiso 0.4 1 calc R . P G 2
C35A C 0.761(2) 0.7864(16) 0.4766(8) 0.105(4) Uani 0.6 1 d . . P G 1
H35C H 0.7102 0.8411 0.4357 0.126 Uiso 0.6 1 calc R . P G 1
H35D H 0.8384 0.7410 0.4520 0.126 Uiso 0.6 1 calc R . P G 1
C37A C 0.691(3) 0.7001(19) 0.6030(11) 0.095(5) Uani 0.6 1 d . . P G 1
H37A H 0.7214 0.6210 0.6228 0.114 Uiso 0.6 1 calc R . P G 1
H37B H 0.6020 0.7200 0.6358 0.114 Uiso 0.6 1 calc R . P G 1
C34B C 0.852(2) 0.748(3) 0.5312(16) 0.110(9) Uani 0.4 1 d D . P G 2
H34C H 0.9480 0.7017 0.5307 0.132 Uiso 0.4 1 calc R . P G 2
H34D H 0.8650 0.8185 0.4925 0.132 Uiso 0.4 1 calc R . P G 2
C36A C 0.655(3) 0.7192(19) 0.5262(12) 0.108(4) Uani 0.6 1 d . . P G 1
H36A H 0.5521 0.7560 0.5211 0.130 Uiso 0.6 1 calc R . P G 1
H36B H 0.6547 0.6477 0.5112 0.130 Uiso 0.6 1 calc R . P G 1
C36B C 0.612(3) 0.697(2) 0.5761(17) 0.103(9) Uani 0.4 1 d D . P G 2
H36C H 0.5194 0.7390 0.5550 0.123 Uiso 0.4 1 calc R . P G 2
H36D H 0.5826 0.6214 0.6031 0.123 Uiso 0.4 1 calc R . P G 2
C37B C 0.664(3) 0.747(3) 0.6285(15) 0.088(8) Uani 0.4 1 d . . P G 2
H37C H 0.6552 0.6987 0.6812 0.105 Uiso 0.4 1 calc R . P G 2
H37D H 0.6038 0.8177 0.6292 0.105 Uiso 0.4 1 calc R . P G 2
B B 1.2396(11) 0.8852(8) 0.6212(5) 0.067(2) Uani 1 1 d . . . . .
C6A C 0.884(2) 0.9398(14) 0.8584(13) 0.030(5) Uani 0.5 1 d . . P A 1
C7A C 0.9601(17) 1.0372(19) 0.8427(15) 0.031(4) Uani 0.5 1 d G . P A 1
C8A C 0.882(2) 1.1355(15) 0.8503(14) 0.049(5) Uani 0.5 1 d G . P A 1
H8A H 0.9334 1.2020 0.8396 0.059 Uiso 0.5 1 calc R . P A 1
C9A C 0.727(2) 1.1364(11) 0.8736(11) 0.061(6) Uani 0.5 1 d G . P A 1
H9A H 0.6736 1.2035 0.8788 0.073 Uiso 0.5 1 calc R . P A 1
C10A C 0.6515(17) 1.0390(14) 0.8893(12) 0.060(6) Uani 0.5 1 d G . P A 1
H10A H 0.5460 1.0396 0.9053 0.072 Uiso 0.5 1 calc R . P A 1
C11A C 0.730(2) 0.9407(12) 0.8817(13) 0.044(5) Uani 0.5 1 d G . P A 1
HA H 1.165(11) 0.866(8) 0.592(5) 0.11(3) Uiso 1 1 d . . . . .
HB H 1.232(8) 0.853(7) 0.687(5) 0.09(2) Uiso 1 1 d . . . . .
HC H 1.146(17) 0.962(14) 0.621(8) 0.21(6) Uiso 1 1 d . . . . .
HD H 1.356(10) 0.913(7) 0.581(5) 0.10(3) Uiso 1 1 d . . . . .

loop_
_atom_site_aniso_label
_atom_site_aniso_U_11
_atom_site_aniso_U_22
_atom_site_aniso_U_33
_atom_site_aniso_U_23
_atom_site_aniso_U_13
_atom_site_aniso_U_12
Eu 0.04817(17) 0.03949(16) 0.04206(15) -0.00885(11) -0.00327(10) 0.00202(11)
O1 0.069(3) 0.056(3) 0.069(3) -0.014(2) -0.015(2) 0.017(2)
O2 0.072(3) 0.067(3) 0.057(3) -0.013(2) -0.016(2) -0.006(3)
N1 0.034(2) 0.044(3) 0.038(2) -0.0092(19) 0.0020(17) -0.001(2)
N2 0.042(2) 0.039(2) 0.047(2) -0.014(2) -0.0084(19) 0.006(2)
C1 0.052(3) 0.054(4) 0.046(3) -0.013(3) -0.009(3) 0.006(3)
C2 0.034(3) 0.048(3) 0.039(3) -0.012(2) 0.001(2) -0.001(2)
C3 0.041(3) 0.049(3) 0.050(3) -0.010(3) -0.012(2) 0.005(3)
C4 0.040(3) 0.038(3) 0.054(3) -0.007(3) -0.003(2) 0.005(2)
C5 0.075(4) 0.042(3) 0.063(4) -0.008(3) -0.011(3) 0.008(3)
C6B 0.044(14) 0.038(9) 0.055(12) -0.025(8) 0.000(9) -0.016(8)
C7B 0.027(10) 0.059(14) 0.050(9) -0.006(9) 0.000(8) -0.007(10)
C8B 0.025(11) 0.032(8) 0.050(7) -0.010(6) 0.011(7) -0.011(7)
C9B 0.043(9) 0.041(11) 0.061(10) -0.022(9) -0.006(7) 0.010(9)
C10B 0.037(9) 0.058(12) 0.074(12) -0.024(9) -0.008(8) -0.011(7)
C11B 0.018(7) 0.037(9) 0.077(12) -0.014(8) 0.015(7) -0.018(7)
C12A 0.047(14) 0.035(11) 0.047(12) -0.009(9) 0.003(8) -0.012(9)
C12B 0.055(14) 0.037(10) 0.056(14) -0.003(9) -0.004(9) 0.013(8)
C13A 0.045(11) 0.046(10) 0.073(12) -0.028(9) -0.021(8) 0.001(7)
C13B 0.045(12) 0.076(15) 0.090(16) -0.014(11) -0.021(9) 0.005(9)
C14A 0.060(11) 0.063(10) 0.063(10) -0.007(8) -0.003(9) -0.018(10)
C14B 0.057(11) 0.060(10) 0.076(11) -0.009(8) 0.000(9) -0.010(9)
C15B 0.049(9) 0.019(11) 0.074(16) -0.002(8) 0.007(11) -0.005(9)
C15A 0.037(8) 0.026(11) 0.068(12) -0.005(8) 0.011(8) 0.001(9)
C16B 0.089(18) 0.055(11) 0.098(18) -0.004(12) 0.026(12) -0.023(12)
C16A 0.040(9) 0.055(11) 0.093(18) 0.010(13) 0.022(11) -0.016(8)
C17A 0.039(7) 0.088(11) 0.121(11) -0.041(9) 0.007(6) -0.013(7)
C17B 0.054(17) 0.068(18) 0.14(3) -0.034(17) -0.028(17) 0.005(14)
C18 0.055(3) 0.037(3) 0.051(3) -0.010(2) -0.006(3) 0.007(3)
C19 0.046(3) 0.037(3) 0.066(4) -0.006(3) -0.012(3) 0.000(3)
C20 0.059(4) 0.047(4) 0.108(6) -0.024(4) -0.025(4) -0.002(3)
C21 0.106(7) 0.055(4) 0.102(6) -0.035(4) -0.039(5) -0.002(5)
C22 0.102(6) 0.063(5) 0.089(5) -0.046(4) 0.002(5) -0.014(5)
C23 0.072(5) 0.051(4) 0.072(4) -0.026(3) 0.006(3) -0.003(3)
C24 0.051(4) 0.060(4) 0.077(4) -0.016(3) -0.001(3) -0.008(3)
C25A 0.052(10) 0.098(14) 0.064(9) -0.016(9) -0.002(9) -0.018(10)
C25B 0.071(14) 0.12(2) 0.084(13) 0.023(13) 0.022(12) 0.010(13)
C26B 0.082(14) 0.083(14) 0.119(16) -0.059(15) -0.023(12) 0.016(13)
C26A 0.039(8) 0.103(15) 0.086(11) -0.019(13) 0.000(7) -0.001(11)
C27A 0.041(14) 0.043(13) 0.090(17) -0.021(10) -0.009(9) 0.026(9)
C27B 0.044(14) 0.044(13) 0.075(15) -0.024(10) -0.008(9) 0.019(9)
C28A 0.065(16) 0.099(19) 0.12(2) -0.083(19) -0.012(14) 0.034(12)
C28B 0.052(18) 0.11(3) 0.12(2) -0.013(16) 0.002(15) -0.03(2)
C29A 0.09(2) 0.096(14) 0.063(15) -0.033(12) 0.014(11) -0.030(15)
C29B 0.077(18) 0.094(15) 0.080(18) -0.024(13) 0.000(11) -0.031(13)
C30A 0.108(13) 0.077(11) 0.071(10) -0.013(9) -0.015(9) 0.027(10)
C30B 0.092(13) 0.062(10) 0.155(19) -0.022(12) -0.051(13) 0.016(10)
C31A 0.092(14) 0.043(8) 0.080(12) -0.016(8) -0.021(11) 0.005(10)
C32A 0.079(13) 0.060(11) 0.115(17) -0.017(13) 0.006(14) 0.029(10)
C31B 0.11(2) 0.11(2) 0.10(2) -0.020(18) -0.040(19) 0.033(18)
C32B 0.072(12) 0.087(14) 0.18(2) -0.044(14) -0.029(13) 0.014(11)
C33A 0.085(12) 0.091(14) 0.056(9) 0.001(9) 0.005(8) 0.052(12)
C33B 0.063(10) 0.075(12) 0.099(14) 0.001(10) 0.040(9) 0.017(10)
C34A 0.140(11) 0.110(10) 0.053(6) -0.008(7) -0.016(7) -0.036(9)
C35B 0.111(19) 0.105(17) 0.108(17) -0.079(15) -0.007(14) 0.009(15)
C35A 0.147(10) 0.114(9) 0.063(6) -0.021(6) -0.039(6) -0.031(8)
C37A 0.112(11) 0.105(11) 0.071(9) -0.003(8) -0.053(8) -0.032(9)
C34B 0.075(15) 0.16(3) 0.12(2) -0.09(2) -0.005(14) -0.017(17)
C36A 0.131(10) 0.123(10) 0.078(8) -0.016(7) -0.051(7) -0.026(8)
C36B 0.12(2) 0.082(17) 0.10(2) 0.007(15) -0.028(18) -0.038(16)
C37B 0.089(17) 0.11(2) 0.068(14) -0.004(13) -0.009(12) -0.062(16)
B 0.060(5) 0.075(6) 0.065(5) -0.020(4) 0.006(4) -0.009(4)
C6A 0.017(6) 0.041(10) 0.029(7) 0.000(7) -0.004(5) 0.000(8)
C7A 0.021(8) 0.030(7) 0.048(8) -0.019(6) -0.003(7) -0.010(6)
C8A 0.033(12) 0.048(9) 0.064(10) -0.005(7) 0.009(8) -0.025(8)
C9A 0.068(17) 0.036(9) 0.080(15) -0.013(9) -0.008(11) -0.008(10)
C10A 0.031(7) 0.046(12) 0.112(19) -0.041(12) 0.013(8) -0.003(8)
C11A 0.035(11) 0.039(9) 0.066(11) -0.027(9) 0.008(8) -0.014(8)

loop_
_atom_type_symbol
_atom_type_description
_atom_type_scat_dispersion_real
_atom_type_scat_dispersion_imag
_atom_type_scat_source
C C 0.0033 0.0016 'International Tables Vol C Tables 4.2.6.8 and 6.1.1.4'
H H 0.0000 0.0000 'International Tables Vol C Tables 4.2.6.8 and 6.1.1.4'
B B 0.0013 0.0007 'International Tables Vol C Tables 4.2.6.8 and 6.1.1.4'
Eu Eu -0.1578 3.6682 'International Tables Vol C Tables 4.2.6.8 and 6.1.1.4'
N N 0.0061 0.0033 'International Tables Vol C Tables 4.2.6.8 and 6.1.1.4'
O O 0.0106 0.0060 'International Tables Vol C Tables 4.2.6.8 and 6.1.1.4'

loop_
_geom_angle_atom_site_label_1
_geom_angle_atom_site_label_2
_geom_angle_atom_site_label_3
_geom_angle
O1 Eu O2 73.73(16)
O1 Eu B 106.5(2)
O2 Eu B 104.3(2)
N1 Eu O1 91.03(14)
N1 Eu O2 140.57(15)
N1 Eu N2 76.37(15)
N1 Eu B 115.0(2)
N2 Eu O1 138.80(15)
N2 Eu O2 91.35(14)
N2 Eu B 114.4(2)
C30A O1 Eu 114.5(7)
C30A O1 C33A 107.6(9)
C30B O1 Eu 130.7(8)
C33A O1 Eu 137.5(7)
C33B O1 Eu 119.6(8)
C33B O1 C30B 109.3(11)
C34A O2 Eu 114.3(8)
C37A O2 Eu 139.3(8)
C37A O2 C34A 105.2(10)
C34B O2 Eu 133.2(9)
C37B O2 Eu 116.2(12)
C37B O2 C34B 110.4(14)
C2 N1 Eu 120.2(3)
C2 N1 C6B 120.1(12)
C2 N1 C6A 118.6(9)
C6B N1 Eu 119.4(11)
C6A N1 Eu 118.4(9)
C4 N2 Eu 121.2(4)
C4 N2 C18 119.5(5)
C18 N2 Eu 118.3(3)
N1 C2 C1 119.6(5)
N1 C2 C3 125.7(5)
C3 C2 C1 114.7(4)
C2 C3 C4 131.8(5)
N2 C4 C3 124.7(5)
N2 C4 C5 120.0(5)
C3 C4 C5 115.3(5)
C7B C6B N1 116.8(15)
C7B C6B C11B 120.0
C11B C6B N1 123.2(15)
C6B C7B C8B 120.0
C6B C7B C12B 127.4(17)
C8B C7B C12B 112.5(17)
C9B C8B C7B 120.0
C8B C9B C10B 120.0
C11B C10B C9B 120.0
C6B C11B C15B 119.5(16)
C10B C11B C6B 120.0
C10B C11B C15B 120.5(16)
C14A C12A C13A 105.9(19)
C7A C12A C13A 112(2)
C7A C12A C14A 109.4(17)
C13B C12B C7B 113(3)
C14B C12B C7B 110.6(18)
C14B C12B C13B 113(2)
C16B C15B C11B 112(2)
C17B C15B C11B 112(2)
C17B C15B C16B 113(2)
C17A C15A C16A 105.5(17)
C17A C15A C11A 120.2(15)
C11A C15A C16A 110.7(19)
N2 C18 C19 118.8(5)
C23 C18 N2 121.9(6)
C23 C18 C19 118.9(6)
C18 C19 C24 120.6(6)
C20 C19 C18 118.6(6)
C20 C19 C24 120.7(6)
C21 C20 C19 121.9(7)
C20 C21 C22 120.1(7)
C21 C22 C23 120.9(8)
C18 C23 C27A 120.5(14)
C18 C23 C27B 122.7(14)
C22 C23 C18 119.5(7)
C22 C23 C27A 119.0(14)
C22 C23 C27B 117.3(14)
C19 C24 C25B 112.9(11)
C19 C24 C26A 106.6(10)
C25A C24 C19 111.9(10)
C25A C24 C26A 114.3(11)
C26B C24 C19 116.8(11)
C26B C24 C25B 107.5(14)
C28A C27A C23 118(3)
C28A C27A C29A 112(3)
C29A C27A C23 106.6(17)
C23 C27B C28B 103(2)
C23 C27B C29B 115.6(18)
C29B C27B C28B 107(3)
O1 C30A C31A 105.6(14)
O1 C30B C31B 100.9(19)
C30A C31A C32A 106.2(17)
C33A C32A C31A 108.2(17)
C32B C31B C30B 105(2)
C31B C32B C33B 104(2)
C32A C33A O1 104.4(15)
O1 C33B C32B 106.7(17)
C35A C34A O2 105.8(14)
C36B C35B C34B 100.9(19)
C36A C35A C34A 104.4(14)
C36A C37A O2 107.5(16)
O2 C34B C35B 108.5(18)
C37A C36A C35A 110.6(18)
C37B C36B C35B 112(2)
C36B C37B O2 107(2)
C7A C6A N1 124.0(14)
C7A C6A C11A 120.0
C11A C6A N1 115.5(14)
C6A C7A C12A 120.3(17)
C6A C7A C8A 120.0
C8A C7A C12A 119.7(17)
C7A C8A C9A 120.0
C10A C9A C8A 120.0
C11A C10A C9A 120.0
C6A C11A C15A 122.2(15)
C10A C11A C15A 117.7(15)
C10A C11A C6A 120.0

loop_
_geom_bond_atom_site_label_1
_geom_bond_atom_site_label_2
_geom_bond_distance
Eu O1 2.571(4)
Eu O2 2.572(4)
Eu N1 2.515(4)
Eu N2 2.517(4)
Eu B 2.742(9)
O1 C30A 1.434(16)
O1 C30B 1.464(18)
O1 C33A 1.478(17)
O1 C33B 1.383(19)
O2 C34A 1.474(14)
O2 C37A 1.44(2)
O2 C34B 1.40(2)
O2 C37B 1.39(3)
N1 C2 1.337(6)
N1 C6B 1.408(15)
N1 C6A 1.450(15)
N2 C4 1.336(7)
N2 C18 1.427(8)
C1 C2 1.523(8)
C2 C3 1.393(8)
C3 C4 1.410(9)
C4 C5 1.529(8)
C6B C7B 1.3900
C6B C11B 1.3900
C7B C8B 1.3900
C7B C12B 1.61(4)
C8B C9B 1.3900
C9B C10B 1.3900
C10B C11B 1.3900
C11B C15B 1.53(2)
C12A C13A 1.56(3)
C12A C14A 1.56(3)
C12A C7A 1.47(3)
C12B C13B 1.50(4)
C12B C14B 1.49(3)
C15B C16B 1.52(3)
C15B C17B 1.48(4)
C15A C16A 1.55(2)
C15A C17A 1.52(3)
C15A C11A 1.55(2)
C18 C19 1.429(9)
C18 C23 1.405(9)
C19 C20 1.388(10)
C19 C24 1.516(9)
C20 C21 1.349(12)
C21 C22 1.385(12)
C22 C23 1.386(10)
C23 C27A 1.63(3)
C23 C27B 1.44(3)
C24 C25A 1.43(2)
C24 C25B 1.60(2)
C24 C26B 1.48(2)
C24 C26A 1.571(19)
C27A C28A 1.45(4)
C27A C29A 1.56(4)
C27B C28B 1.59(5)
C27B C29B 1.58(4)
C30A C31A 1.46(2)
C30B C31B 1.53(4)
C31A C32A 1.48(4)
C32A C33A 1.46(3)
C31B C32B 1.36(4)
C32B C33B 1.51(3)
C34A C35A 1.45(2)
C35B C34B 1.480(2)
C35B C36B 1.480(2)
C35A C36A 1.41(3)
C37A C36A 1.40(2)
C36B C37B 1.38(4)
C6A C7A 1.3900
C6A C11A 1.3900
C7A C8A 1.3900
C8A C9A 1.3900
C9A C10A 1.3900
C10A C11A 1.3900

loop_
_geom_torsion_atom_site_label_1
_geom_torsion_atom_site_label_2
_geom_torsion_atom_site_label_3
_geom_torsion_atom_site_label_4
_geom_torsion
C6B_b N1 C2 C3 160.8(12)
Eu O1 C30A C31A -157.4(12)
Eu O1 C30B C31B 169.6(14)
Eu O1 C33A C32A 163.2(13)
Eu O1 C33B C32B 170.2(14)
Eu O2 C34A C35A 168.2(12)
Eu O2 C37A C36A 175.5(13)
Eu O2 C34B C35B 162.9(14)
Eu O2 C37B C36B -165.8(18)
Eu N1 C2 C1 156.9(4)
Eu N1 C2 C3 -25.1(7)
Eu N1 C6B C7B -77.0(14)
Eu N1 C6B C11B 101.9(15)
Eu N1 C6A C7A -75.8(14)
Eu N1 C6A C11A 95.6(13)
Eu N2 C4 C3 22.3(8)
Eu N2 C4 C5 -158.4(4)
Eu N2 C18 C19 -100.0(5)
Eu N2 C18 C23 73.5(6)
O1 C30A C31A C32A -21(2)
O1 C30B C31B C32B 35(3)
O2 C34A C35A C36A 26(2)
O2 C37A C36A C35A 7(3)
N1 C2 C3 C4 -16.1(11)
N1 C6B C7B C8B 179(2)
N1 C6B C7B C12B -4(2)
N1 C6B C11B C10B -179(2)
N1 C6B C11B C15B 2(2)
N1 C6A C7A C12A -11(2)
N1 C6A C7A C8A 171.0(18)
N1 C6A C11A C15A 5(2)
N1 C6A C11A C10A -171.7(16)
N2 C18 C19 C20 175.4(5)
N2 C18 C19 C24 -4.5(8)
N2 C18 C23 C22 -174.0(6)
N2 C18 C23 C27A 18.0(12)
N2 C18 C23 C27B -2.9(13)
C1 C2 C3 C4 162.0(6)
C2 N1 C6B C7B 97.1(13)
C2 N1 C6B C11B -84.0(16)
C2 N1 C6A C7A 85.4(14)
C2 N1 C6A C11A -103.2(12)
C2 C3 C4 N2 17.8(11)
C2 C3 C4 C5 -161.5(6)
C4 N2 C18 C19 91.5(6)
C4 N2 C18 C23 -95.0(7)
C6B N1 C2 C1 -17.2(13)
C6B N1 C6A C7A -174(10)
C6B N1 C6A C11A -3(9)
C6B C7B C8B C9B 0.0
C6B C7B C12B C13B -120(2)
C6B C7B C12B C14B 112(2)
C6B C11B C15B C16B 113(2)
C6B C11B C15B C17B -119(2)
C7B C6B C11B C10B 0.0
C7B C6B C11B C15B -179(2)
C7B C8B C9B C10B 0.0
C8B C7B C12B C13B 57(2)
C8B C7B C12B C14B -71(3)
C8B C9B C10B C11B 0.0
C9B C10B C11B C6B 0.0
C9B C10B C11B C15B 179(2)
C10B C11B C15B C16B -66(2)
C10B C11B C15B C17B 62(3)
C11B C6B C7B C8B 0.0
C11B C6B C7B C12B 177(2)
C12A C7A C8A C9A -178(2)
C12B C7B C8B C9B -178(2)
C13A C12A C7A C6A -123.5(18)
C13A C12A C7A C8A 55(2)
C14A C12A C7A C6A 119.2(19)
C14A C12A C7A C8A -63(2)
C16A C15A C11A C6A 78(2)
C16A C15A C11A C10A -105.5(17)
C17A C15A C11A C6A -158.5(16)
C17A C15A C11A C10A 18(3)
C18 N2 C4 C3 -169.5(6)
C18 N2 C4 C5 9.8(8)
C18 C19 C20 C21 -2.0(10)
C18 C19 C24 C25A -82.9(11)
C18 C19 C24 C25B -115.8(12)
C18 C19 C24 C26B 118.9(12)
C18 C19 C24 C26A 151.5(10)
C18 C23 C27A C28A 112(3)
C18 C23 C27A C29A -120(2)
C18 C23 C27B C28B 118(2)
C18 C23 C27B C29B -127(2)
C19 C18 C23 C22 -0.6(9)
C19 C18 C23 C27A -168.5(10)
C19 C18 C23 C27B 170.6(10)
C19 C20 C21 C22 1.2(11)
C20 C19 C24 C25A 97.2(11)
C20 C19 C24 C25B 64.3(13)
C20 C19 C24 C26B -61.0(13)
C20 C19 C24 C26A -28.4(11)
C20 C21 C22 C23 -0.1(12)
C21 C22 C23 C18 -0.2(11)
C21 C22 C23 C27A 167.9(12)
C21 C22 C23 C27B -171.9(11)
C22 C23 C27A C28A -56(3)
C22 C23 C27A C29A 72(2)
C22 C23 C27B C28B -71(2)
C22 C23 C27B C29B 45(3)
C23 C18 C19 C20 1.7(8)
C23 C18 C19 C24 -178.2(5)
C24 C19 C20 C21 177.9(6)
C27A C23 C27B C28B 29(6)
C27A C23 C27B C29B 145(9)
C27B C23 C27A C28A -145(10)
C27B C23 C27A C29A -18(6)
C30A O1 C30B C31B 77(2)
C30A O1 C33A C32A -26(2)
C30A O1 C33B C32B -60(2)
C30A C31A C32A C33A 5(3)
C30B O1 C30A C31A -33.6(14)
C30B O1 C33A C32A 21.5(19)
C30B O1 C33B C32B -3(2)
C30B C31B C32B C33B -37(3)
C31A C32A C33A O1 12(3)
C31B C32B C33B O1 26(3)
C33A O1 C30A C31A 29(2)
C33A O1 C30B C31B -44.0(19)
C33A O1 C33B C32B 40.0(17)
C33B O1 C30A C31A 70.0(19)
C33B O1 C30B C31B -18(2)
C33B O1 C33A C32A -117(3)
C34A O2 C37A C36A 10(2)
C34A O2 C34B C35B -113(3)
C34A O2 C37B C36B 61(3)
C34A C35A C36A C37A -20(3)
C35B C36B C37B O2 -4(4)
C37A O2 C34A C35A -22(2)
C37A O2 C34B C35B 7(2)
C37A O2 C37B C36B -24.7(19)
C34B O2 C34A C35A 40.9(16)
C34B O2 C37A C36A -32(2)
C34B O2 C37B C36B 10(3)
C34B C35B C36B C37B -3(4)
C36B C35B C34B O2 9(3)
C37B O2 C34A C35A -57(2)
C37B O2 C37A C36A 116(4)
C37B O2 C34B C35B -12(3)
C6A N1 C2 C1 -3.9(13)
C6A N1 C2 C3 174.0(11)
C6A N1 C6B C7B 11(9)
C6A N1 C6B C11B -170(11)
C6A C7A C8A C9A 0.0
C7A C6A C11A C15A 176(2)
C7A C6A C11A C10A 0.0
C7A C8A C9A C10A 0.0
C8A C9A C10A C11A 0.0
C9A C10A C11A C15A -177(2)
C9A C10A C11A C6A 0.0
C11A C6A C7A C12A 178(2)
C11A C6A C7A C8A 0.0
